data_7158096
loop_
_publ_author_name
'Groutchik, Kristina'
'Jaiswal, Kuldeep'
'Dobrovetsky, Roman'

_publ_section_title
;
 An air-stable, Zn<sup>2+</sup>-based catalyst for hydrosilylation of
 alkenes and alkynes.
;
_journal_issue 25
_journal_name_full 'Organic &amp; biomolecular chemistry'
_journal_page_first 5544
_journal_page_last 5550
_journal_paper_doi 10.1039/d1ob00782c
_journal_volume 19
_journal_year 2021
_chemical_formula_moiety 'B12 I12, C12 H18 N6 Zn'
_chemical_formula_sum 'C12 H18 B12 I12 N6 Zn'
_chemical_formula_weight 1964.21
_space_group_crystal_system trigonal
_space_group_IT_number 166
_space_group_name_Hall '-R 3 2"'
_space_group_name_H-M_alt 'R -3 m :H'
_atom_sites_solution_hydrogens geom
_atom_sites_solution_primary direct
_atom_sites_solution_secondary difmap
_audit_creation_method SHELXL-2018/1
_audit_update_record
;
2021-04-18 deposited with the CCDC.	2021-05-25 downloaded from the CCDC.
;
_cell_angle_alpha 90
_cell_angle_beta 90
_cell_angle_gamma 120
_cell_formula_units_Z 3
_cell_length_a 11.8876(13)
_cell_length_b 11.8876(13)
_cell_length_c 27.431(2)
_cell_measurement_reflns_used 2708
_cell_measurement_temperature 110(2)
_cell_measurement_theta_max 25.111
_cell_measurement_theta_min 2.113
_cell_volume 3357.1(6)
_computing_cell_refinement 'Saint, Bruker-AXS'
_computing_data_collection 'Apex2, Bruker-AXS'
_computing_data_reduction 'Saint, Bruker-AXS'
_computing_structure_refinement 'SHELXL-2018/1 (Sheldrick, 2018)'
_computing_structure_solution 'SHELXT 2014/4 (Sheldrick, 2014)'
_diffrn_ambient_temperature 110(2)
_diffrn_detector_area_resol_mean 1.75
_diffrn_measured_fraction_theta_full 0.901
_diffrn_measured_fraction_theta_max 0.901
_diffrn_measurement_device_type 'ApexDuo, Bruker-AXS'
_diffrn_measurement_method '0.5 deg. \f scans'
_diffrn_radiation_type MoK\a
_diffrn_radiation_wavelength 0.71073
_diffrn_reflns_av_R_equivalents 0.0485
_diffrn_reflns_av_unetI/netI 0.0344
_diffrn_reflns_Laue_measured_fraction_full 0.901
_diffrn_reflns_Laue_measured_fraction_max 0.901
_diffrn_reflns_limit_h_max 9
_diffrn_reflns_limit_h_min -13
_diffrn_reflns_limit_k_max 14
_diffrn_reflns_limit_k_min -6
_diffrn_reflns_limit_l_max 27
_diffrn_reflns_limit_l_min -30
_diffrn_reflns_number 2708
_diffrn_reflns_point_group_measured_fraction_full 0.901
_diffrn_reflns_point_group_measured_fraction_max 0.901
_diffrn_reflns_theta_full 25.111
_diffrn_reflns_theta_max 25.111
_diffrn_reflns_theta_min 2.113
_diffrn_source 'ImuS micro-focus'
_exptl_absorpt_coefficient_mu 8.844
_exptl_absorpt_correction_T_max 0.838
_exptl_absorpt_correction_T_min 0.838
_exptl_absorpt_correction_type multi-scan
_exptl_absorpt_process_details 'Sadabs, Bruker-AXS'
_exptl_crystal_colour colorless
_exptl_crystal_density_diffrn 2.915
_exptl_crystal_description square
_exptl_crystal_F_000 2574
_exptl_crystal_size_max 0.020
_exptl_crystal_size_mid 0.020
_exptl_crystal_size_min 0.020
_refine_diff_density_max 0.897
_refine_diff_density_min -0.716
_refine_diff_density_rms 0.173
_refine_ls_extinction_method none
_refine_ls_goodness_of_fit_ref 1.112
_refine_ls_hydrogen_treatment constr
_refine_ls_matrix_type full
_refine_ls_number_parameters 46
_refine_ls_number_reflns 703
_refine_ls_number_restraints 6
_refine_ls_restrained_S_all 1.108
_refine_ls_R_factor_all 0.0258
_refine_ls_R_factor_gt 0.0212
_refine_ls_shift/su_max 0.000
_refine_ls_shift/su_mean 0.000
_refine_ls_structure_factor_coef Fsqd
_refine_ls_weighting_details 'w=1/[\s^2^(Fo^2^)+(0.0149P)^2^+5.5429P] where P=(Fo^2^+2Fc^2^)/3'
_refine_ls_weighting_scheme calc
_refine_ls_wR_factor_gt 0.0413
_refine_ls_wR_factor_ref 0.0433
_reflns_Friedel_coverage 0.000
_reflns_number_gt 621
_reflns_number_total 703
_reflns_threshold_expression 'I > 2\s(I)'
_cod_data_source_file d1ob00782c2.cif
_cod_data_source_block rom53
_cod_depositor_comments 'Adding full bibliography for 7158095--7158098.cif.'
_cod_original_cell_volume 3357.1(8)
_cod_database_code 7158096
_shelx_shelxl_version_number 2018/1
_shelx_space_group_comment
;
The symmetry employed for this shelxl refinement is uniquely defined
by the following loop, which should always be used as a source of
symmetry information in preference to the above space-group names.
They are only intended as comments.
;
_shelx_estimated_absorpt_t_min 0.843
_shelx_estimated_absorpt_t_max 0.843

loop_
_space_group_symop_operation_xyz
'x, y, z'
'-y, x-y, z'
'-x+y, -x, z'
'y, x, -z'
'x-y, -y, -z'
'-x, -x+y, -z'
'x+2/3, y+1/3, z+1/3'
'-y+2/3, x-y+1/3, z+1/3'
'-x+y+2/3, -x+1/3, z+1/3'
'y+2/3, x+1/3, -z+1/3'
'x-y+2/3, -y+1/3, -z+1/3'
'-x+2/3, -x+y+1/3, -z+1/3'
'x+1/3, y+2/3, z+2/3'
'-y+1/3, x-y+2/3, z+2/3'
'-x+y+1/3, -x+2/3, z+2/3'
'y+1/3, x+2/3, -z+2/3'
'x-y+1/3, -y+2/3, -z+2/3'
'-x+1/3, -x+y+2/3, -z+2/3'
'-x, -y, -z'
'y, -x+y, -z'
'x-y, x, -z'
'-y, -x, z'
'-x+y, y, z'
'x, x-y, z'
'-x+2/3, -y+1/3, -z+1/3'
'y+2/3, -x+y+1/3, -z+1/3'
'x-y+2/3, x+1/3, -z+1/3'
'-y+2/3, -x+1/3, z+1/3'
'-x+y+2/3, y+1/3, z+1/3'
'x+2/3, x-y+1/3, z+1/3'
'-x+1/3, -y+2/3, -z+2/3'
'y+1/3, -x+y+2/3, -z+2/3'
'x-y+1/3, x+2/3, -z+2/3'
'-y+1/3, -x+2/3, z+2/3'
'-x+y+1/3, y+2/3, z+2/3'
'x+1/3, x-y+2/3, z+2/3'

loop_
_atom_site_label
_atom_site_type_symbol
_atom_site_fract_x
_atom_site_fract_y
_atom_site_fract_z
_atom_site_U_iso_or_equiv
_atom_site_adp_type
_atom_site_occupancy
_atom_site_site_symmetry_order
_atom_site_calc_flag
_atom_site_refinement_flags_posn
_atom_site_refinement_flags_adp
_atom_site_refinement_flags_occupancy
_atom_site_disorder_assembly
_atom_site_disorder_group
Zn1 Zn 1.000000 1.000000 0.500000 0.0210(5) Uani 1 12 d S T P . .
N2 N 0.9131(3) 0.8261(5) 0.5422(2) 0.0230(14) Uani 1 2 d S T P . .
C3 C 0.8620(3) 0.7240(6) 0.5569(3) 0.0198(17) Uani 1 2 d S T P . .
C4 C 0.7966(3) 0.5932(7) 0.5778(3) 0.0257(18) Uani 1 2 d S T P . .
H4A H 0.793824 0.531272 0.553533 0.039 Uiso 0.5 1 calc R U P . .
H4B H 0.707827 0.569299 0.587132 0.039 Uiso 0.5 1 calc R U P . .
H4C H 0.844304 0.591339 0.606606 0.039 Uiso 0.5 1 calc R U P . .
I5 I 0.70259(3) 0.85129(2) 0.64058(2) 0.01577(14) Uani 1 2 d S T P . .
B6 B 0.4951(6) 0.7476(3) 0.6552(3) 0.0111(12) Uani 1 2 d S TU P . .
B7 B 0.3831(3) 0.6169(3) 0.6174(3) 0.0113(12) Uani 1 2 d S TU P . .
I8 I 0.44593(2) 0.55407(2) 0.55391(2) 0.01647(14) Uani 1 2 d S T P . .

loop_
_atom_site_aniso_label
_atom_site_aniso_U_11
_atom_site_aniso_U_22
_atom_site_aniso_U_33
_atom_site_aniso_U_23
_atom_site_aniso_U_13
_atom_site_aniso_U_12
Zn1 0.0222(6) 0.0222(6) 0.0186(15) 0.000 0.000 0.0111(3)
N2 0.026(2) 0.029(3) 0.015(4) 0.001(3) 0.0007(14) 0.0146(17)
C3 0.013(2) 0.031(4) 0.022(5) -0.001(3) -0.0003(16) 0.015(2)
C4 0.020(2) 0.029(4) 0.031(6) 0.010(3) 0.0049(17) 0.0144(19)
I5 0.0093(2) 0.01584(18) 0.0200(3) 0.00149(9) 0.00298(17) 0.00464(10)
B6 0.0116(17) 0.0113(16) 0.011(4) 0.0002(5) 0.0003(9) 0.0058(9)
B7 0.0118(15) 0.0118(15) 0.011(4) -0.0006(7) 0.0006(7) 0.0059(13)
I8 0.02089(19) 0.02089(19) 0.0114(3) -0.00291(8) 0.00291(8) 0.01326(18)

loop_
_atom_type_symbol
_atom_type_description
_atom_type_scat_dispersion_real
_atom_type_scat_dispersion_imag
_atom_type_scat_source
C C 0.0033 0.0016 'International Tables Vol C Tables 4.2.6.8 and 6.1.1.4'
H H 0.0000 0.0000 'International Tables Vol C Tables 4.2.6.8 and 6.1.1.4'
B B 0.0013 0.0007 'International Tables Vol C Tables 4.2.6.8 and 6.1.1.4'
N N 0.0061 0.0033 'International Tables Vol C Tables 4.2.6.8 and 6.1.1.4'
Zn Zn 0.2839 1.4301 'International Tables Vol C Tables 4.2.6.8 and 6.1.1.4'
I I -0.4742 1.8119 'International Tables Vol C Tables 4.2.6.8 and 6.1.1.4'

loop_
_geom_angle_atom_site_label_1
_geom_angle_atom_site_label_2
_geom_angle_atom_site_label_3
_geom_angle
_geom_angle_site_symmetry_1
_geom_angle_site_symmetry_3
_geom_angle_publ_flag
N2 Zn1 N2 180.0 20_566 2_765 ?
N2 Zn1 N2 93.3(2) 20_566 21_656 ?
N2 Zn1 N2 86.7(2) 2_765 21_656 ?
N2 Zn1 N2 86.7(2) 20_566 3_675 ?
N2 Zn1 N2 93.3(2) 2_765 3_675 ?
N2 Zn1 N2 180.0(3) 21_656 3_675 ?
N2 Zn1 N2 93.3(2) 20_566 19_776 ?
N2 Zn1 N2 86.7(2) 2_765 19_776 ?
N2 Zn1 N2 93.3(2) 21_656 19_776 ?
N2 Zn1 N2 86.7(2) 3_675 19_776 ?
N2 Zn1 N2 86.7(2) 20_566 . ?
N2 Zn1 N2 93.3(2) 2_765 . ?
N2 Zn1 N2 86.7(2) 21_656 . ?
N2 Zn1 N2 93.3(2) 3_675 . ?
N2 Zn1 N2 180.0 19_776 . ?
C3 N2 Zn1 168.0(6) . . ?
N2 C3 C4 177.9(8) . . ?
C3 C4 H4A 109.5 . . ?
C3 C4 H4B 109.5 . . ?
H4A C4 H4B 109.5 . . ?
C3 C4 H4C 109.5 . . ?
H4A C4 H4C 109.5 . . ?
H4B C4 H4C 109.5 . . ?
C3 C4 H4A 109(2) . 23_655 ?
H4A C4 H4A 40.0 . 23_655 ?
H4B C4 H4A 72.3 . 23_655 ?
H4C C4 H4A 137.5 . 23_655 ?
C3 C4 H4B 109.5(6) . 23_655 ?
H4A C4 H4B 72.3 . 23_655 ?
H4B C4 H4B 137.5 . 23_655 ?
H4C C4 H4B 40.0 . 23_655 ?
H4A C4 H4B 109.5 23_655 23_655 ?
C3 C4 H4C 109(3) . 23_655 ?
H4A C4 H4C 137.5 . 23_655 ?
H4B C4 H4C 40.0 . 23_655 ?
H4C C4 H4C 72.3 . 23_655 ?
H4A C4 H4C 109.5 23_655 23_655 ?
H4B C4 H4C 109.5 23_655 23_655 ?
B6 B6 B6 108.2(5) 26_456 27_556 ?
B6 B6 B7 60.1(4) 26_456 27_556 ?
B6 B6 B7 60.1(4) 27_556 27_556 ?
B6 B6 B7 107.8(3) 26_456 2_665 ?
B6 B6 B7 60.0(3) 27_556 2_665 ?
B7 B6 B7 108.0(5) 27_556 2_665 ?
B6 B6 B7 60.0(3) 26_456 . ?
B6 B6 B7 107.8(3) 27_556 . ?
B7 B6 B7 108.0(5) 27_556 . ?
B7 B6 B7 59.6(5) 2_665 . ?
B6 B6 I5 121.66(6) 26_456 . ?
B6 B6 I5 121.66(6) 27_556 . ?
B7 B6 I5 121.6(4) 27_556 . ?
B7 B6 I5 121.9(4) 2_665 . ?
B7 B6 I5 121.9(4) . . ?
B7 B7 B7 60.001(4) 3_565 2_665 ?
B7 B7 B6 108.1(3) 3_565 26_456 ?
B7 B7 B6 108.1(3) 2_665 26_456 ?
B7 B7 B6 60.2(2) 3_565 3_565 ?
B7 B7 B6 108.1(2) 2_665 3_565 ?
B6 B7 B6 59.8(3) 26_456 3_565 ?
B7 B7 B6 108.1(2) 3_565 . ?
B7 B7 B6 60.2(2) 2_665 . ?
B6 B7 B6 59.8(3) 26_456 . ?
B6 B7 B6 107.7(6) 3_565 . ?
B7 B7 I8 121.07(15) 3_565 . ?
B7 B7 I8 121.07(15) 2_665 . ?
B6 B7 I8 122.4(4) 26_456 . ?
B6 B7 I8 122.0(3) 3_565 . ?
B6 B7 I8 122.0(3) . . ?

loop_
_geom_bond_atom_site_label_1
_geom_bond_atom_site_label_2
_geom_bond_distance
_geom_bond_site_symmetry_2
_geom_bond_publ_flag
Zn1 N2 2.132(6) 20_566 ?
Zn1 N2 2.132(6) 2_765 ?
Zn1 N2 2.132(6) 21_656 ?
Zn1 N2 2.132(6) 3_675 ?
Zn1 N2 2.132(6) 19_776 ?
Zn1 N2 2.132(6) . ?
N2 C3 1.126(8) . ?
C3 C4 1.463(9) . ?
C4 H4A 0.9800 . ?
C4 H4B 0.9800 . ?
C4 H4C 0.9800 . ?
C4 H4A 0.98(2) 23_655 ?
C4 H4B 0.980(6) 23_655 ?
C4 H4C 0.980(13) 23_655 ?
I5 B6 2.173(6) . ?
B6 B6 1.781(8) 26_456 ?
B6 B6 1.781(8) 27_556 ?
B6 B7 1.784(10) 27_556 ?
B6 B7 1.786(8) 2_665 ?
B6 B7 1.786(8) . ?
B7 B7 1.776(11) 3_565 ?
B7 B7 1.776(11) 2_665 ?
B7 I8 2.170(7) . ?
